data_7016058
loop_
_publ_author_name
'Panda, Snigdha'
'Krishna, G. Rama'
'Reddy, C. Malla'
'Zade, Sanjio S.'

_publ_section_title
;
 Synthesis, characterization and coordination properties of
 bis(alkyl)selenosalen ligands.
;
_journal_issue 25
_journal_name_full 'Dalton transactions (Cambridge, England : 2003)'
_journal_page_first 6684
_journal_page_last 6690
_journal_paper_doi 10.1039/c1dt10114e
_journal_volume 40
_journal_year 2011
_chemical_formula_moiety 'C18 H20 N2 Se2'
_chemical_formula_sum 'C18 H20 N2 Se2'
_chemical_formula_weight 422.28
_chemical_name_common N,N'-bis((2-methylseleno)phenylmethylene)-1,2-ethanediamine
_chemical_name_systematic
;
N,N'-bis[(2-methylseleno)phenylmethylene]-1,2-ethanediamine
;
_space_group_IT_number 2
_symmetry_cell_setting triclinic
_symmetry_space_group_name_Hall '-P 1'
_symmetry_space_group_name_H-M 'P -1'
_atom_sites_solution_hydrogens geom
_atom_sites_solution_primary direct
_atom_sites_solution_secondary difmap
_audit_creation_method SHELXL-97
_cell_angle_alpha 76.344(4)
_cell_angle_beta 88.234(4)
_cell_angle_gamma 79.904(3)
_cell_formula_units_Z 1
_cell_length_a 4.9264(3)
_cell_length_b 7.4097(4)
_cell_length_c 12.3868(7)
_cell_measurement_reflns_used 5663
_cell_measurement_temperature 296(2)
_cell_measurement_theta_max 30.40
_cell_measurement_theta_min 2.87
_cell_volume 432.55(4)
_computing_cell_refinement 'Bruker SAINT'
_computing_data_collection 'Bruker APEX2'
_computing_data_reduction 'Bruker SAINT'
_computing_molecular_graphics 'Bruker SHELXTL'
_computing_publication_material 'Bruker SHELXTL'
_computing_structure_refinement 'SHELXL-97 (Sheldrick, 2008)'
_computing_structure_solution 'SHELXS-97 (Sheldrick, 2008)'
_diffrn_ambient_temperature 296(2)
_diffrn_measured_fraction_theta_full 0.997
_diffrn_measured_fraction_theta_max 0.997
_diffrn_measurement_device_type 'Bruker Kappa APEX-II CCD DUO'
_diffrn_measurement_method '\ f and \ w scans'
_diffrn_radiation_monochromator graphite
_diffrn_radiation_source 'fine-focus sealed tube'
_diffrn_radiation_type MoK\a
_diffrn_radiation_wavelength 0.71073
_diffrn_reflns_av_R_equivalents 0.0582
_diffrn_reflns_av_sigmaI/netI 0.0442
_diffrn_reflns_limit_h_max 6
_diffrn_reflns_limit_h_min -5
_diffrn_reflns_limit_k_max 9
_diffrn_reflns_limit_k_min -9
_diffrn_reflns_limit_l_max 15
_diffrn_reflns_limit_l_min -15
_diffrn_reflns_number 9656
_diffrn_reflns_theta_full 27.00
_diffrn_reflns_theta_max 27.00
_diffrn_reflns_theta_min 1.69
_exptl_absorpt_coefficient_mu 4.272
_exptl_absorpt_correction_T_max 0.987
_exptl_absorpt_correction_T_min 0.980
_exptl_absorpt_correction_type multi-scan
_exptl_absorpt_process_details 'Multiscan absorption correction'
_exptl_crystal_colour translucent
_exptl_crystal_density_diffrn 1.621
_exptl_crystal_density_method 'not measured'
_exptl_crystal_description block
_exptl_crystal_F_000 210
_exptl_crystal_size_max 0.008
_exptl_crystal_size_mid 0.004
_exptl_crystal_size_min 0.003
_refine_diff_density_max 0.457
_refine_diff_density_min -1.154
_refine_diff_density_rms 0.141
_refine_ls_extinction_method none
_refine_ls_goodness_of_fit_ref 0.658
_refine_ls_hydrogen_treatment constr
_refine_ls_matrix_type full
_refine_ls_number_parameters 101
_refine_ls_number_reflns 1886
_refine_ls_number_restraints 0
_refine_ls_restrained_S_all 0.658
_refine_ls_R_factor_all 0.0379
_refine_ls_R_factor_gt 0.0331
_refine_ls_shift/su_max 0.000
_refine_ls_shift/su_mean 0.000
_refine_ls_structure_factor_coef Fsqd
_refine_ls_weighting_details 'calc w=1/[\s^2^(Fo^2^)+(0.1000P)^2^+0.9482P] where P=(Fo^2^+2Fc^2^)/3'
_refine_ls_weighting_scheme calc
_refine_ls_wR_factor_gt 0.0891
_refine_ls_wR_factor_ref 0.0953
_reflns_number_gt 1707
_reflns_number_total 1892
_reflns_threshold_expression >2sigma(I)
_cod_data_source_file c1dt10114e.txt
_cod_data_source_block 4
_cod_depositor_comments
;
The following automatic conversions were performed:

'_symmetry_cell_setting' value 'Triclinic' changed to 'triclinic'
according to /home/saulius/struct/CIF-dictionaries/cif_core.dic
dictionary named 'cif_core.dic' version 2.4.1 from 2010-06-29.

Automatic conversion script
Id: cif_fix_values 1715 2011-07-08 13:25:40Z adriana 
;
_cod_original_sg_symbol_H-M 'P-1 '
_cod_database_code 7016058

loop_
_symmetry_equiv_pos_as_xyz
'x, y, z'
'-x, -y, -z'

loop_
_atom_site_label
_atom_site_type_symbol
_atom_site_fract_x
_atom_site_fract_y
_atom_site_fract_z
_atom_site_U_iso_or_equiv
_atom_site_adp_type
_atom_site_occupancy
_atom_site_symmetry_multiplicity
_atom_site_calc_flag
_atom_site_refinement_flags
_atom_site_disorder_assembly
_atom_site_disorder_group
Se1 Se -0.05431(6) 1.09388(4) 0.19669(2) 0.03543(14) Uani 1 1 d . . .
N1 N -0.3261(6) 0.9139(4) 0.3825(2) 0.0362(5) Uani 1 1 d . . .
C1 C -0.5451(7) 0.9441(5) 0.4622(3) 0.0377(7) Uani 1 1 d . . .
H1A H -0.5812 0.8236 0.5057 0.045 Uiso 1 1 calc R . .
H1B H -0.7135 1.0123 0.4230 0.045 Uiso 1 1 calc R . .
C2 C -0.2291(6) 0.7479(4) 0.3783(2) 0.0344(6) Uani 1 1 d . . .
H2 H -0.3047 0.6506 0.4237 0.041 Uiso 1 1 calc R . .
C3 C -0.0020(6) 0.6995(4) 0.3054(2) 0.0307(6) Uani 1 1 d . . .
C4 C 0.1142(7) 0.5083(5) 0.3207(3) 0.0407(7) Uani 1 1 d . . .
H4 H 0.0405 0.4191 0.3737 0.049 Uiso 1 1 calc R . .
C5 C 0.3356(7) 0.4495(5) 0.2588(3) 0.0451(8) Uani 1 1 d . . .
H5 H 0.4112 0.3223 0.2703 0.054 Uiso 1 1 calc R . .
C6 C 0.4427(7) 0.5817(5) 0.1799(3) 0.0447(8) Uani 1 1 d . . .
H6 H 0.5933 0.5436 0.1384 0.054 Uiso 1 1 calc R . .
C7 C 0.3293(7) 0.7700(5) 0.1616(3) 0.0378(6) Uani 1 1 d . . .
H7 H 0.4030 0.8569 0.1071 0.045 Uiso 1 1 calc R . .
C8 C 0.1057(6) 0.8334(4) 0.2233(2) 0.0286(5) Uani 1 1 d . . .
C9 C 0.1556(8) 1.1938(5) 0.0669(3) 0.0479(8) Uani 1 1 d . . .
H9A H 0.3466 1.1760 0.0872 0.072 Uiso 1 1 calc R . .
H9B H 0.0868 1.3259 0.0397 0.072 Uiso 1 1 calc R . .
H9C H 0.1368 1.1286 0.0099 0.072 Uiso 1 1 calc R . .

loop_
_atom_site_aniso_label
_atom_site_aniso_U_11
_atom_site_aniso_U_22
_atom_site_aniso_U_33
_atom_site_aniso_U_23
_atom_site_aniso_U_13
_atom_site_aniso_U_12
Se1 0.0399(2) 0.03277(19) 0.02979(19) -0.00565(12) 0.00566(12) 0.00087(12)
N1 0.0419(13) 0.0450(14) 0.0209(11) -0.0098(10) 0.0119(10) -0.0044(11)
C1 0.0376(15) 0.0491(17) 0.0263(14) -0.0118(13) 0.0114(12) -0.0054(13)
C2 0.0395(15) 0.0409(15) 0.0226(13) -0.0070(11) 0.0072(11) -0.0079(12)
C3 0.0350(14) 0.0361(14) 0.0216(12) -0.0103(10) 0.0022(10) -0.0029(11)
C4 0.0492(17) 0.0358(15) 0.0352(16) -0.0065(12) 0.0054(13) -0.0058(13)
C5 0.0512(19) 0.0375(16) 0.0458(19) -0.0174(14) 0.0030(15) 0.0041(14)
C6 0.0417(17) 0.052(2) 0.0398(17) -0.0192(15) 0.0105(14) 0.0042(15)
C7 0.0385(15) 0.0439(16) 0.0296(14) -0.0099(12) 0.0103(12) -0.0034(13)
C8 0.0314(13) 0.0331(13) 0.0223(12) -0.0114(10) 0.0005(10) -0.0017(10)
C9 0.056(2) 0.0481(19) 0.0331(16) 0.0026(14) 0.0076(15) -0.0101(15)

loop_
_atom_type_symbol
_atom_type_description
_atom_type_scat_dispersion_real
_atom_type_scat_dispersion_imag
_atom_type_scat_source
C C 0.0033 0.0016 'International Tables Vol C Tables 4.2.6.8 and 6.1.1.4'
H H 0.0000 0.0000 'International Tables Vol C Tables 4.2.6.8 and 6.1.1.4'
N N 0.0061 0.0033 'International Tables Vol C Tables 4.2.6.8 and 6.1.1.4'
Se Se -0.0929 2.2259 'International Tables Vol C Tables 4.2.6.8 and 6.1.1.4'

loop_
_geom_angle_atom_site_label_1
_geom_angle_atom_site_label_2
_geom_angle_atom_site_label_3
_geom_angle
_geom_angle_site_symmetry_1
_geom_angle_site_symmetry_3
_geom_angle_publ_flag
C8 Se1 C9 99.73(14) . . ?
C2 N1 C1 118.1(3) . . ?
N1 C1 C1 108.9(3) . 2_476 ?
N1 C2 C3 123.2(3) . . ?
C4 C3 C8 119.1(3) . . ?
C4 C3 C2 117.2(3) . . ?
C8 C3 C2 123.7(3) . . ?
C5 C4 C3 121.5(3) . . ?
C6 C5 C4 119.1(3) . . ?
C5 C6 C7 120.6(3) . . ?
C6 C7 C8 121.4(3) . . ?
C7 C8 C3 118.2(3) . . ?
C7 C8 Se1 121.4(2) . . ?
C3 C8 Se1 120.3(2) . . ?

loop_
_geom_bond_atom_site_label_1
_geom_bond_atom_site_label_2
_geom_bond_distance
_geom_bond_site_symmetry_2
_geom_bond_publ_flag
Se1 C8 1.907(3) . ?
Se1 C9 1.951(3) . ?
N1 C2 1.251(4) . ?
N1 C1 1.464(4) . ?
C1 C1 1.511(6) 2_476 ?
C2 C3 1.465(4) . ?
C3 C4 1.402(4) . ?
C3 C8 1.405(4) . ?
C4 C5 1.381(5) . ?
C5 C6 1.375(5) . ?
C6 C7 1.377(5) . ?
C7 C8 1.398(4) . ?
